data_1543897
loop_
_publ_author_name
'Godman, N. P.'
'Barbee, D. B.'
'Carty, F. B.'
'McMillen, C. D.'
'Corley, C. A.'
'Shurdha, E.'
'Iacono, S. T.'

_publ_section_title
;
 Synthesis, characterization, and electrochemical properties of new highly
 processable, hole-transporting fluorocyclic aryl amine polymers
;
_journal_issue 37
_journal_name_full 'Polym. Chem.'
_journal_page_first 5799
_journal_paper_doi 10.1039/C6PY00966B
_journal_volume 7
_journal_year 2016
_chemical_formula_sum 'C34 H18 F14 N2'
_chemical_formula_weight 720.50
_space_group_crystal_system monoclinic
_space_group_IT_number 14
_space_group_name_Hall '-P 2ybc'
_space_group_name_H-M_alt 'P 1 21/c 1'
_symmetry_space_group_name_Hall '-P 2ybc'
_symmetry_space_group_name_H-M 'P 1 21/c 1'
_atom_sites_solution_hydrogens geom
_atom_sites_solution_primary direct
_atom_sites_solution_secondary difmap
_audit_creation_method SHELXL-2014/7
_audit_update_record
;
2016-05-10 deposited with the CCDC.
2016-08-15 downloaded from the CCDC.
;
_cell_angle_alpha 90
_cell_angle_beta 98.613(17)
_cell_angle_gamma 90
_cell_formula_units_Z 2
_cell_length_a 9.539(5)
_cell_length_b 5.738(3)
_cell_length_c 29.193(15)
_cell_measurement_reflns_used 4657
_cell_measurement_temperature 293(2)
_cell_measurement_theta_max 26.7407
_cell_measurement_theta_min 2.7512
_cell_volume 1579.9(14)
_computing_cell_refinement 'CrystalClear (Rigaku, 2008)'
_computing_data_collection 'CrystalClear (Rigaku, 2008)'
_computing_data_reduction 'CrystalClear (Rigaku, 2008)'
_computing_molecular_graphics 'DIAMOND (Brandenburg, 1999)'
_computing_publication_material 'SHELXL-2014/7 (Sheldrick, 2014)'
_computing_structure_refinement 'SHELXL-2014/7 (Sheldrick, 2014)'
_computing_structure_solution 'SHELXS-2014/7 (Sheldrick, 2014)'
_diffrn_ambient_temperature 293(2)
_diffrn_measured_fraction_theta_full 0.995
_diffrn_measured_fraction_theta_max 0.995
_diffrn_measurement_device_type 'Rigaku AFC8S, Mercury CCD'
_diffrn_measurement_method '\w scans'
_diffrn_radiation_type MoK\a
_diffrn_radiation_wavelength 0.71073
_diffrn_reflns_av_R_equivalents 0.0368
_diffrn_reflns_av_unetI/netI 0.0252
_diffrn_reflns_Laue_measured_fraction_full 0.995
_diffrn_reflns_Laue_measured_fraction_max 0.995
_diffrn_reflns_limit_h_max 11
_diffrn_reflns_limit_h_min -11
_diffrn_reflns_limit_k_max 6
_diffrn_reflns_limit_k_min -6
_diffrn_reflns_limit_l_max 34
_diffrn_reflns_limit_l_min -34
_diffrn_reflns_number 12052
_diffrn_reflns_point_group_measured_fraction_full 0.995
_diffrn_reflns_point_group_measured_fraction_max 0.995
_diffrn_reflns_theta_full 25.142
_diffrn_reflns_theta_max 25.142
_diffrn_reflns_theta_min 2.751
_diffrn_source 'fine-focus sealed tube'
_exptl_absorpt_coefficient_mu 0.147
_exptl_absorpt_correction_T_max 1.0000
_exptl_absorpt_correction_T_min 0.8732
_exptl_absorpt_correction_type multi-scan
_exptl_absorpt_process_details 'REQAB, CrystalClear'
_exptl_crystal_colour colorless
_exptl_crystal_density_diffrn 1.514
_exptl_crystal_description tabular
_exptl_crystal_F_000 724
_exptl_crystal_size_max 0.610
_exptl_crystal_size_mid 0.180
_exptl_crystal_size_min 0.070
_refine_diff_density_max 0.209
_refine_diff_density_min -0.293
_refine_diff_density_rms 0.049
_refine_ls_extinction_coef 0.014(2)
_refine_ls_extinction_expression Fc^*^=kFc[1+0.001xFc^2^\l^3^/sin(2\q)]^-1/4^
_refine_ls_extinction_method 'SHELXL-2014/7 (Sheldrick 2014'
_refine_ls_goodness_of_fit_ref 1.081
_refine_ls_hydrogen_treatment constr
_refine_ls_matrix_type full
_refine_ls_number_parameters 236
_refine_ls_number_reflns 2817
_refine_ls_number_restraints 0
_refine_ls_restrained_S_all 1.081
_refine_ls_R_factor_all 0.0868
_refine_ls_R_factor_gt 0.0657
_refine_ls_shift/su_max 0.000
_refine_ls_shift/su_mean 0.000
_refine_ls_structure_factor_coef Fsqd
_refine_ls_weighting_details 'w=1/[\s^2^(Fo^2^)+(0.0314P)^2^+1.8966P] where P=(Fo^2^+2Fc^2^)/3'
_refine_ls_weighting_scheme calc
_refine_ls_wR_factor_gt 0.1289
_refine_ls_wR_factor_ref 0.1456
_reflns_Friedel_coverage 0.000
_reflns_number_gt 2089
_reflns_number_total 2817
_reflns_threshold_expression 'I > 2\s(I)'
_cod_data_source_file c6py00966b2.cif
_cod_data_source_block 2
_cod_depositor_comments 'Adding full bibliography for 1543897.cif.'
_cod_original_cell_volume 1580.0(14)
_cod_database_code 1543897
_shelx_shelxl_version_number 2014/7
_shelx_space_group_comment
;
The symmetry employed for this shelxl refinement is uniquely defined
by the following loop, which should always be used as a source of
symmetry information in preference to the above space-group names.
They are only intended as comments.
;
_shelx_estimated_absorpt_t_min 0.916
_shelx_estimated_absorpt_t_max 0.990

loop_
_space_group_symop_operation_xyz
'x, y, z'
'-x, y+1/2, -z+1/2'
'-x, -y, -z'
'x, -y-1/2, z-1/2'

loop_
_atom_site_label
_atom_site_type_symbol
_atom_site_fract_x
_atom_site_fract_y
_atom_site_fract_z
_atom_site_U_iso_or_equiv
_atom_site_adp_type
_atom_site_occupancy
_atom_site_site_symmetry_order
_atom_site_calc_flag
_atom_site_refinement_flags_posn
_atom_site_refinement_flags_adp
_atom_site_refinement_flags_occupancy
_atom_site_disorder_assembly
_atom_site_disorder_group
F1 F 0.1239(2) 0.3660(4) 0.02762(6) 0.0721(6) Uani 1 1 d . . . . .
N1 N 0.3534(2) 0.4215(5) 0.11163(8) 0.0516(6) Uani 1 1 d . . . . .
C6 C 0.3933(3) 0.5852(5) 0.07870(9) 0.0483(7) Uani 1 1 d . . . . .
C9 C 0.4785(3) 0.9141(5) 0.01642(9) 0.0474(7) Uani 1 1 d . . . . .
C8 C 0.3411(3) 0.9096(6) 0.02713(10) 0.0537(7) Uani 1 1 d . . . . .
H8A H 0.2754 1.0178 0.0133 0.064 Uiso 1 1 calc R U . . .
C7 C 0.2995(3) 0.7488(6) 0.05779(10) 0.0551(8) Uani 1 1 d . . . . .
H7A H 0.2070 0.7514 0.0643 0.066 Uiso 1 1 calc R U . . .
C11 C 0.5307(3) 0.5863(6) 0.06897(11) 0.0626(9) Uani 1 1 d . . . . .
H11A H 0.5958 0.4779 0.0830 0.075 Uiso 1 1 calc R U . . .
F2 F -0.1314(2) 0.3460(6) 0.06540(10) 0.1163(10) Uani 1 1 d . . . . .
F6 F 0.1903(3) 0.3658(6) 0.18708(8) 0.1113(10) Uani 1 1 d . . . . .
C12 C 0.4619(3) 0.3567(6) 0.14988(9) 0.0508(7) Uani 1 1 d . . . . .
C10 C 0.5715(3) 0.7475(7) 0.03854(11) 0.0654(9) Uani 1 1 d . . . . .
H10A H 0.6645 0.7452 0.0325 0.079 Uiso 1 1 calc R U . . .
F7 F 0.2272(2) 0.0232(5) 0.16286(9) 0.0991(8) Uani 1 1 d . . . . .
C1 C 0.2193(3) 0.3321(6) 0.10819(10) 0.0519(7) Uani 1 1 d . . . . .
C2 C 0.1159(3) 0.3107(6) 0.07191(11) 0.0594(8) Uani 1 1 d . . . . .
C17 C 0.5316(3) 0.1467(6) 0.14912(12) 0.0631(9) Uani 1 1 d . . . . .
H17A H 0.5063 0.0411 0.1251 0.076 Uiso 1 1 calc R U . . .
C13 C 0.4979(4) 0.5133(7) 0.18544(11) 0.0641(9) Uani 1 1 d . . . . .
H13A H 0.4496 0.6539 0.1856 0.077 Uiso 1 1 calc R U . . .
C5 C 0.1658(4) 0.2317(8) 0.14983(12) 0.0707(10) Uani 1 1 d . . . . .
C16 C 0.6414(4) 0.0957(7) 0.18530(15) 0.0772(11) Uani 1 1 d . . . . .
H16A H 0.6901 -0.0448 0.1853 0.093 Uiso 1 1 calc R U . . .
C14 C 0.6065(4) 0.4602(9) 0.22100(12) 0.0845(12) Uani 1 1 d . . . . .
H14A H 0.6313 0.5657 0.2450 0.101 Uiso 1 1 calc R U . . .
C3 C -0.0181(4) 0.2151(8) 0.08138(15) 0.0771(11) Uani 1 1 d . . . . .
F4A F -0.0465(9) 0.017(2) 0.1529(4) 0.122(3) Uani 0.7 1 d . . P A 1
F4B F -0.009(2) -0.058(5) 0.1376(8) 0.141(8) Uani 0.3 1 d . . P A 2
C15 C 0.6774(4) 0.2528(9) 0.22080(14) 0.0832(13) Uani 1 1 d . . . . .
H15A H 0.7502 0.2178 0.2447 0.100 Uiso 1 1 calc R U . . .
C4 C 0.0063(4) 0.1940(9) 0.13383(17) 0.0903(13) Uani 1 1 d . . . . .
F5 F -0.0647(3) 0.3670(8) 0.15213(12) 0.1501(14) Uani 1 1 d . . . . .
F3 F -0.0481(3) 0.0023(5) 0.06158(11) 0.1188(10) Uani 1 1 d . . . . .

loop_
_atom_site_aniso_label
_atom_site_aniso_U_11
_atom_site_aniso_U_22
_atom_site_aniso_U_33
_atom_site_aniso_U_23
_atom_site_aniso_U_13
_atom_site_aniso_U_12
F1 0.0678(12) 0.0884(15) 0.0549(11) 0.0055(10) -0.0077(8) 0.0024(11)
N1 0.0458(13) 0.0649(16) 0.0429(12) 0.0092(12) 0.0029(10) -0.0021(12)
C6 0.0473(15) 0.0591(18) 0.0383(14) 0.0030(13) 0.0059(11) 0.0005(13)
C9 0.0494(15) 0.0557(17) 0.0368(13) 0.0022(12) 0.0060(11) 0.0052(13)
C8 0.0475(16) 0.0581(19) 0.0554(17) 0.0073(15) 0.0068(13) 0.0068(14)
C7 0.0442(15) 0.0632(19) 0.0585(17) 0.0078(15) 0.0102(13) 0.0052(14)
C11 0.0499(17) 0.076(2) 0.0623(19) 0.0248(17) 0.0109(14) 0.0159(16)
F2 0.0506(12) 0.157(3) 0.138(2) 0.030(2) 0.0037(13) 0.0225(15)
F6 0.1044(18) 0.167(3) 0.0705(14) -0.0248(16) 0.0391(13) -0.0397(18)
C12 0.0456(15) 0.0628(19) 0.0428(15) 0.0090(14) 0.0024(12) -0.0044(14)
C10 0.0478(17) 0.083(2) 0.068(2) 0.0270(19) 0.0172(15) 0.0124(16)
F7 0.0795(15) 0.115(2) 0.1028(17) 0.0541(15) 0.0146(12) 0.0007(14)
C1 0.0439(15) 0.0608(19) 0.0508(16) 0.0046(14) 0.0067(12) 0.0014(14)
C2 0.0509(17) 0.070(2) 0.0556(18) 0.0062(16) 0.0025(14) 0.0018(15)
C17 0.0527(17) 0.068(2) 0.068(2) 0.0079(17) 0.0053(15) -0.0008(16)
C13 0.069(2) 0.071(2) 0.0503(17) 0.0010(16) 0.0019(15) -0.0035(18)
C5 0.062(2) 0.089(3) 0.062(2) 0.007(2) 0.0136(16) -0.0089(19)
C16 0.0544(19) 0.081(3) 0.097(3) 0.032(2) 0.0115(19) 0.0056(18)
C14 0.080(3) 0.118(4) 0.0497(19) 0.006(2) -0.0098(18) -0.017(3)
C3 0.0496(19) 0.088(3) 0.091(3) 0.006(2) -0.0009(17) -0.0019(19)
F4A 0.073(3) 0.168(9) 0.128(6) 0.042(5) 0.026(3) -0.038(4)
F4B 0.137(18) 0.132(15) 0.136(16) 0.064(13) -0.036(11) -0.066(13)
C15 0.059(2) 0.119(4) 0.066(2) 0.031(2) -0.0108(17) -0.015(2)
C4 0.057(2) 0.114(4) 0.103(3) 0.015(3) 0.023(2) -0.007(2)
F5 0.0902(19) 0.232(4) 0.137(3) -0.014(3) 0.0462(18) 0.030(2)
F3 0.0834(17) 0.116(2) 0.152(3) -0.0214(19) 0.0022(16) -0.0381(16)

loop_
_atom_type_symbol
_atom_type_description
_atom_type_scat_dispersion_real
_atom_type_scat_dispersion_imag
_atom_type_scat_source
C C 0.0033 0.0016 'International Tables Vol C Tables 4.2.6.8 and 6.1.1.4'
H H 0.0000 0.0000 'International Tables Vol C Tables 4.2.6.8 and 6.1.1.4'
N N 0.0061 0.0033 'International Tables Vol C Tables 4.2.6.8 and 6.1.1.4'
F F 0.0171 0.0103 'International Tables Vol C Tables 4.2.6.8 and 6.1.1.4'

loop_
_geom_angle_atom_site_label_1
_geom_angle_atom_site_label_2
_geom_angle_atom_site_label_3
_geom_angle
_geom_angle_site_symmetry_3
C1 N1 C6 122.4(2) .
C1 N1 C12 120.8(2) .
C6 N1 C12 116.8(2) .
C7 C6 C11 118.7(3) .
C7 C6 N1 121.5(3) .
C11 C6 N1 119.7(3) .
C8 C9 C10 116.0(3) .
C8 C9 C9 121.4(3) 3_675
C10 C9 C9 122.6(3) 3_675
C7 C8 C9 121.9(3) .
C7 C8 H8A 119.1 .
C9 C8 H8A 119.1 .
C6 C7 C8 120.7(3) .
C6 C7 H7A 119.6 .
C8 C7 H7A 119.6 .
C10 C11 C6 120.3(3) .
C10 C11 H11A 119.9 .
C6 C11 H11A 119.9 .
C13 C12 C17 121.1(3) .
C13 C12 N1 118.8(3) .
C17 C12 N1 120.1(3) .
C11 C10 C9 122.4(3) .
C11 C10 H10A 118.8 .
C9 C10 H10A 118.8 .
C2 C1 N1 131.4(3) .
C2 C1 C5 107.8(3) .
N1 C1 C5 120.8(3) .
C1 C2 F1 126.7(3) .
C1 C2 C3 116.6(3) .
F1 C2 C3 116.7(3) .
C12 C17 C16 118.6(3) .
C12 C17 H17A 120.7 .
C16 C17 H17A 120.7 .
C12 C13 C14 119.7(4) .
C12 C13 H13A 120.2 .
C14 C13 H13A 120.2 .
F6 C5 F7 105.4(3) .
F6 C5 C1 113.7(3) .
F7 C5 C1 112.3(3) .
F6 C5 C4 112.1(3) .
F7 C5 C4 109.0(3) .
C1 C5 C4 104.4(3) .
C15 C16 C17 120.2(4) .
C15 C16 H16A 119.9 .
C17 C16 H16A 119.9 .
C15 C14 C13 120.1(4) .
C15 C14 H14A 119.9 .
C13 C14 H14A 119.9 .
F2 C3 F3 104.3(3) .
F2 C3 C2 114.1(3) .
F3 C3 C2 113.0(3) .
F2 C3 C4 112.9(4) .
F3 C3 C4 110.3(4) .
C2 C3 C4 102.4(3) .
C14 C15 C16 120.3(3) .
C14 C15 H15A 119.9 .
C16 C15 H15A 119.9 .
F4A C4 F5 99.0(5) .
F5 C4 F4B 129.3(9) .
F4A C4 C3 119.0(6) .
F5 C4 C3 109.2(4) .
F4B C4 C3 98.8(10) .
F4A C4 C5 114.2(6) .
F5 C4 C5 107.9(4) .
F4B C4 C5 102.9(10) .
C3 C4 C5 106.9(3) .

loop_
_geom_bond_atom_site_label_1
_geom_bond_atom_site_label_2
_geom_bond_distance
_geom_bond_site_symmetry_2
F1 C2 1.344(4) .
N1 C1 1.368(4) .
N1 C6 1.436(4) .
N1 C12 1.453(4) .
C6 C7 1.376(4) .
C6 C11 1.381(4) .
C9 C8 1.392(4) .
C9 C10 1.395(4) .
C9 C9 1.476(5) 3_675
C8 C7 1.385(4) .
C8 H8A 0.9300 .
C7 H7A 0.9300 .
C11 C10 1.379(4) .
C11 H11A 0.9300 .
F2 C3 1.341(4) .
F6 C5 1.324(4) .
C12 C13 1.377(4) .
C12 C17 1.378(5) .
C10 H10A 0.9300 .
F7 C5 1.361(5) .
C1 C2 1.340(4) .
C1 C5 1.502(4) .
C2 C3 1.456(5) .
C17 C16 1.403(5) .
C17 H17A 0.9300 .
C13 C14 1.386(5) .
C13 H13A 0.9300 .
C5 C4 1.539(5) .
C16 C15 1.378(6) .
C16 H16A 0.9300 .
C14 C15 1.369(6) .
C14 H14A 0.9300 .
C3 F3 1.363(5) .
C3 C4 1.519(6) .
F4A C4 1.298(11) .
F4B C4 1.46(3) .
C15 H15A 0.9300 .
C4 F5 1.355(6) .

loop_
_geom_hbond_atom_site_label_D
_geom_hbond_atom_site_label_H
_geom_hbond_atom_site_label_A
_geom_hbond_distance_DH
_geom_hbond_distance_HA
_geom_hbond_distance_DA
_geom_hbond_angle_DHA
_geom_hbond_site_symmetry_A
C8 H8A F1 0.93 2.54 3.341(4) 144.8 1_565

loop_
_geom_torsion_atom_site_label_1
_geom_torsion_atom_site_label_2
_geom_torsion_atom_site_label_3
_geom_torsion_atom_site_label_4
_geom_torsion
_geom_torsion_site_symmetry_1
C1 N1 C6 C7 34.1(4) .
C12 N1 C6 C7 -144.8(3) .
C1 N1 C6 C11 -148.6(3) .
C12 N1 C6 C11 32.5(4) .
C10 C9 C8 C7 -0.2(5) .
C9 C9 C8 C7 179.8(3) 3_675
C11 C6 C7 C8 0.8(5) .
N1 C6 C7 C8 178.1(3) .
C9 C8 C7 C6 -0.4(5) .
C7 C6 C11 C10 -0.6(5) .
N1 C6 C11 C10 -177.9(3) .
C1 N1 C12 C13 -103.7(4) .
C6 N1 C12 C13 75.2(4) .
C1 N1 C12 C17 79.3(4) .
C6 N1 C12 C17 -101.8(3) .
C6 C11 C10 C9 -0.1(6) .
C8 C9 C10 C11 0.5(5) .
C9 C9 C10 C11 -179.6(4) 3_675
C6 N1 C1 C2 22.4(5) .
C12 N1 C1 C2 -158.8(3) .
C6 N1 C1 C5 -158.6(3) .
C12 N1 C1 C5 20.3(5) .
N1 C1 C2 F1 3.5(6) .
C5 C1 C2 F1 -175.6(3) .
N1 C1 C2 C3 -177.2(3) .
C5 C1 C2 C3 3.6(4) .
C13 C12 C17 C16 -0.5(5) .
N1 C12 C17 C16 176.4(3) .
C17 C12 C13 C14 0.4(5) .
N1 C12 C13 C14 -176.5(3) .
C2 C1 C5 F6 -133.3(3) .
N1 C1 C5 F6 47.4(5) .
C2 C1 C5 F7 107.1(3) .
N1 C1 C5 F7 -72.1(4) .
C2 C1 C5 C4 -10.8(4) .
N1 C1 C5 C4 169.9(3) .
C12 C17 C16 C15 0.4(5) .
C12 C13 C14 C15 -0.2(6) .
C1 C2 C3 F2 127.8(4) .
F1 C2 C3 F2 -52.9(5) .
C1 C2 C3 F3 -113.3(4) .
F1 C2 C3 F3 66.0(4) .
C1 C2 C3 C4 5.4(5) .
F1 C2 C3 C4 -175.3(3) .
C13 C14 C15 C16 0.0(6) .
C17 C16 C15 C14 -0.2(6) .
F2 C3 C4 F4A 93.9(7) .
F3 C3 C4 F4A -22.3(7) .
C2 C3 C4 F4A -142.9(6) .
F2 C3 C4 F5 -18.5(5) .
F3 C3 C4 F5 -134.8(4) .
C2 C3 C4 F5 104.6(4) .
F2 C3 C4 F4B 118.6(9) .
F3 C3 C4 F4B 2.4(10) .
C2 C3 C4 F4B -118.2(9) .
F2 C3 C4 C5 -134.9(4) .
F3 C3 C4 C5 108.8(4) .
C2 C3 C4 C5 -11.8(5) .
F6 C5 C4 F4A -88.7(7) .
F7 C5 C4 F4A 27.6(7) .
C1 C5 C4 F4A 147.8(6) .
F6 C5 C4 F5 20.2(5) .
F7 C5 C4 F5 136.5(4) .
C1 C5 C4 F5 -103.3(4) .
F6 C5 C4 F4B -118.9(10) .
F7 C5 C4 F4B -2.6(10) .
C1 C5 C4 F4B 117.5(10) .
F6 C5 C4 C3 137.5(4) .
F7 C5 C4 C3 -106.2(4) .
C1 C5 C4 C3 14.0(5) .
